data_4517904
loop_
_publ_author_name
'Thomas, Rudy'
'Devaux, Philippe'
'Rivenet, Murielle'
'Henry, Natacha'
'Abraham, Francis'

_publ_section_title
;
 Zirconium Oxalates: Zr(OH)<sub>2</sub>(C<sub>2</sub>O<sub>4</sub>),
 (H<sub>11</sub>O<sub>5</sub>)<sub>2</sub>[Zr<sub>2</sub>(C<sub>2</sub>O<sub>4</sub>)<sub>5</sub>(H<sub>2</sub>O)<sub>4</sub>],
 and
 MM'[Zr(C<sub>2</sub>O<sub>4</sub>)<sub>3</sub>]&#x00B7;<i>x</i>H<sub>2</sub>O
 with M and M' = Ammonium, Alkali Metal, and Hydroxonium Ion
 H<sub>2<i>n</i>+1</sub>O <sub> <i>n</i> </sub><sup>+</sup> (<i>n</i> = 2,
 3, 4).
;
_journal_issue 33
_journal_name_full 'ACS omega'
_journal_page_first 21260
_journal_page_last 21270
_journal_paper_doi 10.1021/acsomega.0c03224
_journal_volume 5
_journal_year 2020
_chemical_formula_sum 'C6 H7 O15 Rb Zr'
_chemical_formula_weight 495.81
_space_group_crystal_system triclinic
_space_group_IT_number 2
_space_group_name_Hall '-P 1'
_space_group_name_H-M_alt 'P -1'
_atom_sites_solution_hydrogens difmap
_audit_creation_method SHELXL-2013
_cell_angle_alpha 79.179(3)
_cell_angle_beta 72.476(4)
_cell_angle_gamma 76.975(3)
_cell_formula_units_Z 2
_cell_length_a 7.7027(5)
_cell_length_b 8.9788(6)
_cell_length_c 10.6518(7)
_cell_measurement_reflns_used 3200
_cell_measurement_temperature 296(2)
_cell_measurement_theta_max 24.87
_cell_measurement_theta_min 2.80
_cell_volume 678.70(8)
_computing_cell_refinement 'Bruker SMART'
_computing_data_collection 'Bruker SMART'
_computing_data_reduction 'Bruker SAINT'
_computing_molecular_graphics 'Bruker SHELXTL'
_computing_publication_material 'Bruker SHELXTL'
_computing_structure_refinement 'SHELXL-2013 (Sheldrick, 2013)'
_computing_structure_solution 'Bruker SHELXTL'
_diffrn_ambient_temperature 296(2)
_diffrn_measured_fraction_theta_full 0.766
_diffrn_measured_fraction_theta_max 0.995
_diffrn_measurement_device_type 'CCD area detector'
_diffrn_measurement_method 'phi and omega scans'
_diffrn_radiation_type MoK\a
_diffrn_radiation_wavelength 0.71073
_diffrn_reflns_av_R_equivalents 0.0655
_diffrn_reflns_av_unetI/netI 0.0411
_diffrn_reflns_Laue_measured_fraction_full 0.766
_diffrn_reflns_Laue_measured_fraction_max 0.995
_diffrn_reflns_limit_h_max 8
_diffrn_reflns_limit_h_min -8
_diffrn_reflns_limit_k_max 9
_diffrn_reflns_limit_k_min -9
_diffrn_reflns_limit_l_max 11
_diffrn_reflns_limit_l_min -11
_diffrn_reflns_number 14524
_diffrn_reflns_point_group_measured_fraction_full 0.766
_diffrn_reflns_point_group_measured_fraction_max 0.995
_diffrn_reflns_theta_full 25.242
_diffrn_reflns_theta_max 22.999
_diffrn_reflns_theta_min 2.348
_diffrn_source 'sealed tube'
_exptl_absorpt_coefficient_mu 4.459
_exptl_absorpt_correction_T_max 1
_exptl_absorpt_correction_T_min 0.885
_exptl_absorpt_correction_type empirical
_exptl_absorpt_process_details sadabs
_exptl_crystal_colour colorless
_exptl_crystal_density_diffrn 2.426
_exptl_crystal_density_method 'not measured'
_exptl_crystal_description block
_exptl_crystal_F_000 480
_exptl_crystal_size_max 0.060
_exptl_crystal_size_mid 0.030
_exptl_crystal_size_min 0.020
_refine_diff_density_max 0.902
_refine_diff_density_min -0.987
_refine_diff_density_rms 0.124
_refine_ls_extinction_method none
_refine_ls_goodness_of_fit_ref 1.026
_refine_ls_hydrogen_treatment refxyz
_refine_ls_matrix_type full
_refine_ls_number_parameters 214
_refine_ls_number_reflns 1886
_refine_ls_number_restraints 2
_refine_ls_restrained_S_all 1.026
_refine_ls_R_factor_all 0.0524
_refine_ls_R_factor_gt 0.0367
_refine_ls_shift/su_max 0.000
_refine_ls_shift/su_mean 0.000
_refine_ls_structure_factor_coef Fsqd
_refine_ls_weighting_details 'w=1/[\s^2^(Fo^2^)+(0.0440P)^2^+3.9128P] where P=(Fo^2^+2Fc^2^)/3'
_refine_ls_weighting_scheme calc
_refine_ls_wR_factor_gt 0.0900
_refine_ls_wR_factor_ref 0.0986
_reflns_Friedel_coverage 0.000
_reflns_number_gt 1537
_reflns_number_total 1886
_reflns_threshold_expression 'I > 2\s(I)'
_cod_data_source_file ao0c03224_si_002.cif
_cod_data_source_block RbHZrOx
_cod_depositor_comments 'Adding full bibliography for 4517899--4517905.cif.'
_cod_database_code 4517904
_shelx_space_group_comment
;
The symmetry employed for this shelxl refinement is uniquely defined
by the following loop, which should always be used as a source of
symmetry information in preference to the above space-group names.
They are only intended as comments.
;
_shelxl_version_number 2013-3

loop_
_space_group_symop_operation_xyz
'x, y, z'
'-x, -y, -z'

loop_
_atom_site_label
_atom_site_type_symbol
_atom_site_fract_x
_atom_site_fract_y
_atom_site_fract_z
_atom_site_U_iso_or_equiv
_atom_site_adp_type
_atom_site_occupancy
_atom_site_site_symmetry_order
_atom_site_calc_flag
_atom_site_refinement_flags_posn
_atom_site_refinement_flags_adp
_atom_site_refinement_flags_occupancy
_atom_site_disorder_assembly
_atom_site_disorder_group
Zr1 Zr 0.24642(8) 0.61141(7) 0.74627(6) 0.0149(2) Uani 1 1 d . . . . .
Rb1 Rb 0.49609(16) 1.13991(11) 0.81091(9) 0.0666(4) Uani 1 1 d . . . . .
C1 C -0.0420(9) 0.8622(8) 0.6479(7) 0.0257(16) Uani 1 1 d . . . . .
C2 C -0.0724(10) 0.7080(8) 0.6224(7) 0.0282(17) Uani 1 1 d . . . . .
C3 C -0.0383(8) 0.5830(7) 1.0138(6) 0.0175(15) Uani 1 1 d . . . . .
C4 C 0.4963(9) 0.7300(8) 0.8614(7) 0.0258(16) Uani 1 1 d . . . . .
C5 C 0.5199(9) 0.5809(7) 0.4757(6) 0.0173(14) Uani 1 1 d . . . . .
C6 C 0.5823(10) 0.5590(8) 0.8518(7) 0.0270(17) Uani 1 1 d . . . . .
O1 O 0.1585(6) 0.4008(5) 0.8773(4) 0.0210(10) Uani 1 1 d . . . . .
O2 O 0.1087(6) 0.8461(5) 0.6839(4) 0.0220(10) Uani 1 1 d . . . . .
O3 O 0.3587(6) 0.7742(5) 0.8094(5) 0.0265(11) Uani 1 1 d . . . . .
O4 O 0.3627(6) 1.4007(5) 0.6328(4) 0.0202(10) Uani 1 1 d . . . . .
O5 O 0.4263(6) 0.6829(5) 0.5492(4) 0.0212(10) Uani 1 1 d . . . . .
O6 O 0.0273(6) 0.6848(5) 0.9271(4) 0.0213(10) Uani 1 1 d . . . . .
O7 O 0.4934(6) 0.4912(5) 0.7996(5) 0.0260(11) Uani 1 1 d . . . . .
O8 O 0.0374(6) 0.5901(5) 0.6610(5) 0.0289(11) Uani 1 1 d . . . . .
O9 O 0.7168(6) 0.4961(6) 0.8929(5) 0.0359(13) Uani 1 1 d . . . . .
O10 O -0.1493(7) 0.9825(6) 0.6340(6) 0.0446(14) Uani 1 1 d . . . . .
O11 O 0.5581(8) 0.8097(6) 0.9122(6) 0.0450(15) Uani 1 1 d . . . . .
O12 O -0.1926(8) 0.7041(6) 0.5699(6) 0.0484(15) Uani 1 1 d . . . . .
O13 O 0.3487(8) 1.0550(6) 0.5697(6) 0.0409(14) Uani 1 1 d D . . . .
H1 H 0.5000 1.0000 0.5000 0.049 Uiso 1 2 d S U P . .
H2 H 0.282(10) 0.990(8) 0.580(9) 0.049 Uiso 1 1 d D U . . .
H3 H 0.301(11) 1.126(8) 0.519(7) 0.049 Uiso 1 1 d D U . . .
O14 O -0.0786(12) 1.2646(10) 0.7388(10) 0.105(3) Uani 1 1 d . . . . .
O15 O 0.0911(13) 1.0429(9) 0.8863(9) 0.116(4) Uani 1 1 d . . . . .
H4 H 0.0000 1.0000 1.0000 0.139 Uiso 1 2 d S U P . .

loop_
_atom_site_aniso_label
_atom_site_aniso_U_11
_atom_site_aniso_U_22
_atom_site_aniso_U_33
_atom_site_aniso_U_23
_atom_site_aniso_U_13
_atom_site_aniso_U_12
Zr1 0.0141(3) 0.0152(4) 0.0131(3) -0.0003(2) -0.0032(3) 0.0003(2)
Rb1 0.1003(8) 0.0396(6) 0.0493(6) -0.0042(4) -0.0303(6) 0.0214(5)
C1 0.021(4) 0.033(4) 0.022(4) -0.001(3) -0.006(3) -0.003(3)
C2 0.024(4) 0.033(4) 0.025(4) 0.001(3) -0.008(3) -0.002(3)
C3 0.011(3) 0.022(4) 0.020(4) -0.002(3) -0.007(3) 0.001(3)
C4 0.026(4) 0.028(4) 0.024(4) 0.000(3) -0.006(3) -0.010(3)
C5 0.018(3) 0.023(4) 0.013(3) 0.001(3) -0.012(3) 0.000(3)
C6 0.026(4) 0.031(4) 0.023(4) -0.002(3) -0.003(3) -0.010(3)
O1 0.019(2) 0.021(3) 0.017(2) -0.0028(19) 0.003(2) -0.001(2)
O2 0.020(3) 0.022(3) 0.024(2) -0.0004(19) -0.008(2) -0.001(2)
O3 0.024(3) 0.027(3) 0.029(3) -0.004(2) -0.011(2) 0.001(2)
O4 0.022(2) 0.022(3) 0.012(2) 0.0000(19) 0.001(2) -0.005(2)
O5 0.022(2) 0.019(3) 0.021(2) -0.004(2) -0.002(2) -0.003(2)
O6 0.026(3) 0.015(2) 0.019(2) 0.004(2) -0.002(2) -0.006(2)
O7 0.026(3) 0.023(3) 0.033(3) -0.005(2) -0.013(2) -0.003(2)
O8 0.027(3) 0.024(3) 0.037(3) 0.002(2) -0.016(2) -0.002(2)
O9 0.023(3) 0.044(3) 0.043(3) -0.003(3) -0.021(3) 0.003(2)
O10 0.034(3) 0.032(3) 0.064(4) -0.003(3) -0.025(3) 0.014(3)
O11 0.058(4) 0.037(3) 0.057(4) -0.004(3) -0.038(3) -0.013(3)
O12 0.047(3) 0.040(3) 0.075(4) -0.001(3) -0.048(3) -0.004(3)
O13 0.048(4) 0.029(3) 0.051(4) 0.009(3) -0.027(3) -0.011(3)
O14 0.110(7) 0.096(7) 0.132(8) -0.070(6) -0.051(6) 0.005(5)
O15 0.131(8) 0.066(6) 0.123(7) -0.052(5) 0.032(6) -0.016(5)

loop_
_atom_type_symbol
_atom_type_description
_atom_type_scat_dispersion_real
_atom_type_scat_dispersion_imag
_atom_type_scat_source
C C 0.0033 0.0016 'International Tables Vol C Tables 4.2.6.8 and 6.1.1.4'
H H 0.0000 0.0000 'International Tables Vol C Tables 4.2.6.8 and 6.1.1.4'
O O 0.0106 0.0060 'International Tables Vol C Tables 4.2.6.8 and 6.1.1.4'
Rb Rb -0.9393 2.9676 'International Tables Vol C Tables 4.2.6.8 and 6.1.1.4'
Zr Zr -2.9673 0.5597 'International Tables Vol C Tables 4.2.6.8 and 6.1.1.4'

loop_
_geom_angle_atom_site_label_1
_geom_angle_atom_site_label_2
_geom_angle_atom_site_label_3
_geom_angle
_geom_angle_site_symmetry_1
_geom_angle_site_symmetry_3
_geom_angle_publ_flag
O8 Zr1 O7 143.95(18) . . ?
O8 Zr1 O3 143.58(18) . . ?
O7 Zr1 O3 72.08(17) . . ?
O8 Zr1 O5 91.64(17) . . ?
O7 Zr1 O5 87.39(17) . . ?
O3 Zr1 O5 83.42(17) . . ?
O8 Zr1 O2 71.88(17) . . ?
O7 Zr1 O2 141.41(17) . . ?
O3 Zr1 O2 71.99(17) . . ?
O5 Zr1 O2 75.00(16) . . ?
O8 Zr1 O1 81.77(17) . . ?
O7 Zr1 O1 76.77(16) . . ?
O3 Zr1 O1 123.19(17) . . ?
O5 Zr1 O1 141.14(15) . . ?
O2 Zr1 O1 136.42(15) . . ?
O8 Zr1 O6 89.74(17) . . ?
O7 Zr1 O6 109.96(17) . . ?
O3 Zr1 O6 76.26(16) . . ?
O5 Zr1 O6 147.13(16) . . ?
O2 Zr1 O6 74.28(16) . . ?
O1 Zr1 O6 71.48(15) . . ?
O8 Zr1 O4 73.71(17) . 1_545 ?
O7 Zr1 O4 71.90(16) . 1_545 ?
O3 Zr1 O4 136.42(16) . 1_545 ?
O5 Zr1 O4 71.26(15) . 1_545 ?
O2 Zr1 O4 130.29(16) . 1_545 ?
O1 Zr1 O4 70.12(14) . 1_545 ?
O6 Zr1 O4 139.86(15) . 1_545 ?
O8 Zr1 Rb1 100.29(13) . 1_545 ?
O7 Zr1 Rb1 44.92(12) . 1_545 ?
O3 Zr1 Rb1 116.11(12) . 1_545 ?
O5 Zr1 Rb1 100.53(11) . 1_545 ?
O2 Zr1 Rb1 170.60(12) . 1_545 ?
O1 Zr1 Rb1 44.38(11) . 1_545 ?
O6 Zr1 Rb1 111.51(11) . 1_545 ?
O4 Zr1 Rb1 40.65(11) 1_545 1_545 ?
O4 Rb1 O11 152.26(14) . . ?
O4 Rb1 O11 117.31(14) . 2_677 ?
O11 Rb1 O11 85.34(16) . 2_677 ?
O4 Rb1 O10 103.53(13) . 1_655 ?
O11 Rb1 O10 71.25(16) . 1_655 ?
O11 Rb1 O10 125.55(15) 2_677 1_655 ?
O4 Rb1 O1 51.30(11) . 1_565 ?
O11 Rb1 O1 132.20(15) . 1_565 ?
O11 Rb1 O1 72.76(14) 2_677 1_565 ?
O10 Rb1 O1 154.54(13) 1_655 1_565 ?
O4 Rb1 O7 50.98(12) . 1_565 ?
O11 Rb1 O7 156.71(14) . 1_565 ?
O11 Rb1 O7 74.22(14) 2_677 1_565 ?
O10 Rb1 O7 111.75(14) 1_655 1_565 ?
O1 Rb1 O7 51.93(11) 1_565 1_565 ?
O4 Rb1 O15 87.6(2) . . ?
O11 Rb1 O15 75.3(2) . . ?
O11 Rb1 O15 91.5(2) 2_677 . ?
O10 Rb1 O15 126.19(17) 1_655 . ?
O1 Rb1 O15 63.70(16) 1_565 . ?
O7 Rb1 O15 115.54(17) 1_565 . ?
O4 Rb1 O13 63.36(13) . . ?
O11 Rb1 O13 89.08(14) . . ?
O11 Rb1 O13 152.21(15) 2_677 . ?
O10 Rb1 O13 77.58(15) 1_655 . ?
O1 Rb1 O13 91.45(13) 1_565 . ?
O7 Rb1 O13 114.21(13) 1_565 . ?
O15 Rb1 O13 60.82(19) . . ?
O4 Rb1 O14 91.05(19) . 1_655 ?
O11 Rb1 O14 107.09(19) . 1_655 ?
O11 Rb1 O14 86.36(18) 2_677 1_655 ?
O10 Rb1 O14 57.18(16) 1_655 1_655 ?
O1 Rb1 O14 113.09(16) 1_565 1_655 ?
O7 Rb1 O14 61.33(16) 1_565 1_655 ?
O15 Rb1 O14 176.59(18) . 1_655 ?
O13 Rb1 O14 121.23(18) . 1_655 ?
O4 Rb1 C5 18.78(13) . 2_676 ?
O11 Rb1 C5 145.70(15) . 2_676 ?
O11 Rb1 C5 128.95(15) 2_677 2_676 ?
O10 Rb1 C5 85.03(15) 1_655 2_676 ?
O1 Rb1 C5 69.60(13) 1_565 2_676 ?
O7 Rb1 C5 55.58(14) 1_565 2_676 ?
O15 Rb1 C5 101.3(2) . 2_676 ?
O13 Rb1 C5 61.19(14) . 2_676 ?
O14 Rb1 C5 78.2(2) 1_655 2_676 ?
O4 Rb1 C4 134.40(15) . . ?
O11 Rb1 C4 17.88(15) . . ?
O11 Rb1 C4 99.64(16) 2_677 . ?
O10 Rb1 C4 71.22(15) 1_655 . ?
O1 Rb1 C4 127.27(14) 1_565 . ?
O7 Rb1 C4 173.84(14) 1_565 . ?
O15 Rb1 C4 64.48(19) . . ?
O13 Rb1 C4 71.46(15) . . ?
O14 Rb1 C4 118.47(18) 1_655 . ?
C5 Rb1 C4 130.55(15) 2_676 . ?
O4 Rb1 Zr1 30.80(8) . 1_565 ?
O11 Rb1 Zr1 162.66(12) . 1_565 ?
O11 Rb1 Zr1 86.54(11) 2_677 1_565 ?
O10 Rb1 Zr1 125.62(11) 1_655 1_565 ?
O1 Rb1 Zr1 30.46(8) 1_565 1_565 ?
O7 Rb1 Zr1 28.95(8) 1_565 1_565 ?
O15 Rb1 Zr1 89.62(16) . 1_565 ?
O13 Rb1 Zr1 90.99(10) . 1_565 ?
O14 Rb1 Zr1 87.64(15) 1_655 1_565 ?
C5 Rb1 Zr1 44.97(10) 2_676 1_565 ?
C4 Rb1 Zr1 153.34(12) . 1_565 ?
O10 C1 O2 126.0(7) . . ?
O10 C1 C2 122.2(7) . . ?
O2 C1 C2 111.9(6) . . ?
O12 C2 O8 125.3(7) . . ?
O12 C2 C1 120.9(7) . . ?
O8 C2 C1 113.7(6) . . ?
O6 C3 O1 128.3(6) . 2_567 ?
O6 C3 C3 116.3(7) . 2_567 ?
O1 C3 C3 115.3(7) 2_567 2_567 ?
O11 C4 O3 126.4(7) . . ?
O11 C4 C6 121.3(6) . . ?
O3 C4 C6 112.3(6) . . ?
O11 C4 Rb1 47.8(4) . . ?
O3 C4 Rb1 82.2(4) . . ?
C6 C4 Rb1 155.6(4) . . ?
O4 C5 O5 127.3(6) 2_676 . ?
O4 C5 C5 116.6(7) 2_676 2_666 ?
O5 C5 C5 116.0(7) . 2_666 ?
O4 C5 Rb1 49.2(3) 2_676 2_676 ?
O5 C5 Rb1 89.5(4) . 2_676 ?
C5 C5 Rb1 137.2(5) 2_666 2_676 ?
O9 C6 O7 125.2(7) . . ?
O9 C6 C4 122.3(6) . . ?
O7 C6 C4 112.5(6) . . ?
C3 O1 Zr1 118.6(4) 2_567 . ?
C3 O1 Rb1 128.6(4) 2_567 1_545 ?
Zr1 O1 Rb1 105.16(14) . 1_545 ?
C1 O2 Zr1 118.9(4) . . ?
C4 O3 Zr1 121.2(4) . . ?
C5 O4 Zr1 116.4(4) 2_676 1_565 ?
C5 O4 Rb1 112.0(4) 2_676 . ?
Zr1 O4 Rb1 108.55(15) 1_565 . ?
C5 O5 Zr1 119.0(4) . . ?
C3 O6 Zr1 118.3(4) . . ?
C6 O7 Zr1 121.2(4) . . ?
C6 O7 Rb1 129.9(4) . 1_545 ?
Zr1 O7 Rb1 106.13(16) . 1_545 ?
C2 O8 Zr1 122.0(5) . . ?
C1 O10 Rb1 134.2(5) . 1_455 ?
C4 O11 Rb1 114.3(5) . . ?
C4 O11 Rb1 133.9(5) . 2_677 ?
Rb1 O11 Rb1 94.66(16) . 2_677 ?

loop_
_geom_bond_atom_site_label_1
_geom_bond_atom_site_label_2
_geom_bond_distance
_geom_bond_site_symmetry_2
_geom_bond_publ_flag
Zr1 O8 2.130(5) . ?
Zr1 O7 2.145(5) . ?
Zr1 O3 2.151(5) . ?
Zr1 O5 2.209(4) . ?
Zr1 O2 2.213(4) . ?
Zr1 O1 2.236(4) . ?
Zr1 O6 2.239(4) . ?
Zr1 O4 2.299(4) 1_545 ?
Zr1 Rb1 4.2577(11) 1_545 ?
Rb1 O4 2.926(4) . ?
Rb1 O11 2.942(5) . ?
Rb1 O11 2.958(6) 2_677 ?
Rb1 O10 3.028(5) 1_655 ?
Rb1 O1 3.085(4) 1_565 ?
Rb1 O7 3.130(5) 1_565 ?
Rb1 O15 3.254(10) . ?
Rb1 O13 3.369(6) . ?
Rb1 O14 3.520(9) 1_655 ?
Rb1 C5 3.582(6) 2_676 ?
Rb1 C4 3.618(7) . ?
Rb1 Zr1 4.2577(11) 1_565 ?
C1 O10 1.219(8) . ?
C1 O2 1.298(8) . ?
C1 C2 1.540(10) . ?
C2 O12 1.227(9) . ?
C2 O8 1.284(8) . ?
C3 O6 1.247(7) . ?
C3 O1 1.257(7) 2_567 ?
C3 C3 1.523(13) 2_567 ?
C4 O11 1.219(8) . ?
C4 O3 1.292(8) . ?
C4 C6 1.538(10) . ?
C5 O4 1.244(7) 2_676 ?
C5 O5 1.266(7) . ?
C5 C5 1.515(13) 2_666 ?
C5 Rb1 3.582(6) 2_676 ?
C6 O9 1.225(9) . ?
C6 O7 1.300(8) . ?
O1 C3 1.257(7) 2_567 ?
O1 Rb1 3.085(4) 1_545 ?
O4 C5 1.244(7) 2_676 ?
O4 Zr1 2.299(4) 1_565 ?
O7 Rb1 3.130(5) 1_545 ?
O10 Rb1 3.028(5) 1_455 ?
O11 Rb1 2.958(6) 2_677 ?
O14 Rb1 3.520(9) 1_455 ?
